data_7700943
loop_
_publ_author_name
'Bikas, Rahman'
'Shahmoradi, Elaheh'
'Reinoso, Santiago'
'Emami, Marzieh'
'Lezama, Luis'
'Sanchiz, Joaqu\'in'
'Noshiranzadeh, Nader'

_publ_section_title
;
 The effect of the orientation of the Jahn-Teller distortion on the
 magnetic interactions of trinuclear mixed-valence Mn(ii)/Mn(iii)
 complexes.
;
_journal_issue 36
_journal_name_full 'Dalton transactions (Cambridge, England : 2003)'
_journal_page_first 13799
_journal_page_last 13812
_journal_paper_doi 10.1039/c9dt01652j
_journal_volume 48
_journal_year 2019
_chemical_formula_moiety 'C40 H46 Mn3 N12 O6, C H4 O'
_chemical_formula_sum 'C41 H50 Mn3 N12 O7'
_chemical_formula_weight 987.75
_space_group_IT_number 15
_space_group_name_Hall '-C 2yc'
_space_group_name_H-M_alt 'C 1 2/c 1'
_symmetry_cell_setting monoclinic
_symmetry_space_group_name_Hall '-C 2yc'
_symmetry_space_group_name_H-M 'C 1 2/c 1'
_atom_sites_solution_hydrogens geom
_atom_sites_solution_primary direct
_atom_sites_solution_secondary difmap
_audit_creation_method SHELXL-97
_audit_update_record
;
2019-04-05 deposited with the CCDC.    2019-08-27 downloaded from the CCDC.
;
_cell_angle_alpha 90.00
_cell_angle_beta 109.876(3)
_cell_angle_gamma 90.00
_cell_formula_units_Z 4
_cell_length_a 14.5962(4)
_cell_length_b 17.2040(4)
_cell_length_c 17.6348(5)
_cell_measurement_reflns_used 6013
_cell_measurement_temperature 100(2)
_cell_measurement_theta_max 76.3410
_cell_measurement_theta_min 4.1030
_cell_volume 4164.5(2)
_computing_cell_refinement
;
CrysAlisPro, Agilent Technologies,
Version 1.171.36.28 (release 01-02-2013 CrysAlis171 .NET)
(compiled Feb  1 2013,16:14:44)
;
_computing_data_collection
;
CrysAlisPro, Agilent Technologies,
Version 1.171.36.28 (release 01-02-2013 CrysAlis171 .NET)
(compiled Feb  1 2013,16:14:44)
;
_computing_data_reduction
;
CrysAlisPro, Agilent Technologies,
Version 1.171.36.28 (release 01-02-2013 CrysAlis171 .NET)
(compiled Feb  1 2013,16:14:44)
;
_computing_molecular_graphics 'Ortep-3 for Windows (Farrugia, 1997)'
_computing_publication_material 'WinGX publication routines (Farrugia, 1999) and PLATON (Spek, 2003)'
_computing_structure_refinement 'SHELXL-97 (Sheldrick, 1997)'
_computing_structure_solution 'OLEX2 (Dolomanov, 2009)'
_diffrn_ambient_temperature 100(2)
_diffrn_detector_area_resol_mean 5.2012
_diffrn_measured_fraction_theta_full 1.000
_diffrn_measured_fraction_theta_max 1.000
_diffrn_measurement_device_type 'SuperNova, Single source at offset, Atlas'
_diffrn_measurement_method '\w scans'
_diffrn_radiation_monochromator mirror
_diffrn_radiation_source 'SuperNova (Cu) X-ray Source'
_diffrn_radiation_type CuK\a
_diffrn_radiation_wavelength 1.54184
_diffrn_reflns_av_R_equivalents 0.0535
_diffrn_reflns_av_sigmaI/netI 0.0403
_diffrn_reflns_limit_h_max 17
_diffrn_reflns_limit_h_min -17
_diffrn_reflns_limit_k_max 21
_diffrn_reflns_limit_k_min -17
_diffrn_reflns_limit_l_max 21
_diffrn_reflns_limit_l_min -21
_diffrn_reflns_number 16569
_diffrn_reflns_theta_full 70.98
_diffrn_reflns_theta_max 70.98
_diffrn_reflns_theta_min 4.12
_exptl_absorpt_coefficient_mu 7.849
_exptl_absorpt_correction_T_max 1.00000
_exptl_absorpt_correction_T_min 0.83394
_exptl_absorpt_correction_type multi-scan
_exptl_absorpt_process_details
;
CrysAlisPro, Agilent Technologies,
Version 1.171.36.28 (release 01-02-2013 CrysAlis171 .NET)
(compiled Feb  1 2013,16:14:44)
Empirical absorption correction using spherical harmonics,
 implemented in SCALE3 ABSPACK scaling algorithm.
;
_exptl_crystal_colour 'dark red'
_exptl_crystal_density_diffrn 1.575
_exptl_crystal_density_meas ?
_exptl_crystal_density_method 'not measured'
_exptl_crystal_description block
_exptl_crystal_F_000 2044
_exptl_crystal_size_max 0.166
_exptl_crystal_size_mid 0.124
_exptl_crystal_size_min 0.111
_refine_diff_density_max 0.805
_refine_diff_density_min -0.450
_refine_diff_density_rms 0.066
_refine_ls_extinction_method none
_refine_ls_goodness_of_fit_ref 1.029
_refine_ls_hydrogen_treatment mixed
_refine_ls_matrix_type full
_refine_ls_number_parameters 299
_refine_ls_number_reflns 4013
_refine_ls_number_restraints 1
_refine_ls_restrained_S_all 1.029
_refine_ls_R_factor_all 0.0422
_refine_ls_R_factor_gt 0.0364
_refine_ls_shift/su_max 0.000
_refine_ls_shift/su_mean 0.000
_refine_ls_structure_factor_coef Fsqd
_refine_ls_weighting_details 'calc w=1/[\s^2^(Fo^2^)+(0.0550P)^2^+1.6003P] where P=(Fo^2^+2Fc^2^)/3'
_refine_ls_weighting_scheme calc
_refine_ls_wR_factor_gt 0.0918
_refine_ls_wR_factor_ref 0.0961
_reflns_number_gt 3567
_reflns_number_total 4013
_reflns_threshold_expression >2sigma(I)
_cod_data_source_file c9dt01652j2.cif
_cod_data_source_block a20150352_esh13_22
_cod_depositor_comments
;
The following automatic conversions were performed:

'_exptl_crystal_density_meas' value 'not measured' was changed to '?'
- the value is perceived as not measured.

Automatic conversion script
Id: cif_fix_values 4973 2017-02-22 13:04:09Z antanas 

 Adding full bibliography for 7700943--7700945.cif.
;
_cod_original_cell_volume 4164.53(19)
_cod_database_code 7700943

loop_
_symmetry_equiv_pos_as_xyz
'x, y, z'
'-x, y, -z+1/2'
'x+1/2, y+1/2, z'
'-x+1/2, y+1/2, -z+1/2'
'-x, -y, -z'
'x, -y, z-1/2'
'-x+1/2, -y+1/2, -z'
'x+1/2, -y+1/2, z-1/2'

loop_
_atom_site_label
_atom_site_type_symbol
_atom_site_fract_x
_atom_site_fract_y
_atom_site_fract_z
_atom_site_U_iso_or_equiv
_atom_site_adp_type
_atom_site_occupancy
_atom_site_symmetry_multiplicity
_atom_site_calc_flag
_atom_site_refinement_flags
_atom_site_disorder_assembly
_atom_site_disorder_group
Mn1 Mn 0.18360(2) 0.499080(18) 0.72762(2) 0.01701(11) Uani 1 1 d . . .
Mn2 Mn 0.0000 0.42583(3) 0.7500 0.01475(13) Uani 1 2 d S . .
O1 O 0.20950(12) 0.59565(9) 0.79813(11) 0.0280(4) Uani 1 1 d . . .
C1 C 0.28225(18) 0.60666(13) 0.86468(15) 0.0256(5) Uani 1 1 d . . .
C2 C 0.2738(2) 0.65978(14) 0.92312(17) 0.0354(6) Uani 1 1 d . . .
H2 H 0.2129 0.6844 0.9150 0.042 Uiso 1 1 calc R . .
C3 C 0.3515(3) 0.67676(15) 0.99148(18) 0.0404(7) Uani 1 1 d . . .
H3 H 0.3429 0.7125 1.0296 0.048 Uiso 1 1 calc R . .
C4 C 0.4421(2) 0.64278(16) 1.00583(17) 0.0388(7) Uani 1 1 d . . .
H4 H 0.4958 0.6563 1.0523 0.047 Uiso 1 1 calc R . .
C5 C 0.4526(2) 0.58907(15) 0.95129(16) 0.0313(5) Uani 1 1 d . . .
H5 H 0.5143 0.5654 0.9607 0.038 Uiso 1 1 calc R . .
C6 C 0.37376(17) 0.56844(13) 0.88181(14) 0.0234(5) Uani 1 1 d . . .
C7 C 0.39017(17) 0.50666(13) 0.83355(14) 0.0213(5) Uani 1 1 d . . .
H7 H 0.4556 0.4896 0.8463 0.026 Uiso 1 1 calc R . .
N1 N 0.32541(13) 0.47164(11) 0.77441(11) 0.0192(4) Uani 1 1 d . . .
C8 C 0.35795(16) 0.40315(13) 0.73967(14) 0.0224(5) Uani 1 1 d . . .
H8A H 0.3748 0.3606 0.7798 0.027 Uiso 1 1 calc R . .
H8B H 0.4174 0.4168 0.7275 0.027 Uiso 1 1 calc R . .
C9 C 0.27971(16) 0.37514(13) 0.66296(14) 0.0213(5) Uani 1 1 d . . .
H9A H 0.2815 0.4076 0.6171 0.026 Uiso 1 1 calc R . .
H9B H 0.2941 0.3209 0.6520 0.026 Uiso 1 1 calc R . .
N2 N 0.18090(13) 0.37861(10) 0.66833(11) 0.0172(4) Uani 1 1 d . . .
C10 C 0.10518(17) 0.37457(13) 0.58693(13) 0.0213(5) Uani 1 1 d . . .
H10A H 0.1287 0.3441 0.5496 0.026 Uiso 1 1 calc R . .
H10B H 0.0872 0.4273 0.5643 0.026 Uiso 1 1 calc R . .
C11 C 0.01840(16) 0.33447(14) 0.60006(13) 0.0221(5) Uani 1 1 d . . .
H11A H -0.0401 0.3681 0.5818 0.026 Uiso 1 1 calc R . .
H11B H 0.0034 0.2847 0.5702 0.026 Uiso 1 1 calc R . .
N3 N 0.04934(13) 0.32064(10) 0.68885(10) 0.0168(4) Uani 1 1 d . . .
C12 C 0.15643(15) 0.31203(12) 0.71158(13) 0.0166(4) Uani 1 1 d . . .
H12 H 0.1704 0.2627 0.6876 0.020 Uiso 1 1 calc R . .
C13 C 0.21152(15) 0.31112(12) 0.80041(13) 0.0167(4) Uani 1 1 d . . .
C14 C 0.26807(16) 0.24696(13) 0.83535(14) 0.0207(4) Uani 1 1 d . . .
H14 H 0.2711 0.2038 0.8027 0.025 Uiso 1 1 calc R . .
C15 C 0.31995(17) 0.24530(13) 0.91712(14) 0.0248(5) Uani 1 1 d . . .
H15 H 0.3579 0.2011 0.9407 0.030 Uiso 1 1 calc R . .
C16 C 0.31611(17) 0.30891(14) 0.96443(14) 0.0260(5) Uani 1 1 d . . .
H16 H 0.3521 0.3081 1.0206 0.031 Uiso 1 1 calc R . .
C17 C 0.26037(16) 0.37363(13) 0.93064(13) 0.0211(5) Uani 1 1 d . . .
H17 H 0.2584 0.4168 0.9636 0.025 Uiso 1 1 calc R . .
C18 C 0.20740(15) 0.37527(12) 0.84850(13) 0.0170(4) Uani 1 1 d . . .
O2 O 0.15217(11) 0.43796(8) 0.81524(9) 0.0166(3) Uani 1 1 d . . .
C19 C 0.00145(16) 0.25042(12) 0.70739(14) 0.0213(5) Uani 1 1 d . . .
H19A H 0.0369 0.2036 0.6998 0.026 Uiso 1 1 calc R . .
H19B H -0.0660 0.2473 0.6688 0.026 Uiso 1 1 calc R . .
O1B O 0.04786(11) 0.50797(9) 0.68147(10) 0.0219(3) Uani 1 1 d . . .
C1B C -0.0054(2) 0.55623(18) 0.61869(18) 0.0404(7) Uani 1 1 d . . .
H1BA H -0.0062 0.5341 0.5672 0.061 Uiso 1 1 calc R . .
H1BB H 0.0249 0.6078 0.6258 0.061 Uiso 1 1 calc R . .
H1BC H -0.0723 0.5608 0.6188 0.061 Uiso 1 1 calc R . .
N1T N 0.20738(15) 0.54839(12) 0.63052(13) 0.0286(5) Uani 1 1 d . . .
N2T N 0.28901(16) 0.56442(12) 0.63456(13) 0.0294(5) Uani 1 1 d . . .
N3T N 0.36695(17) 0.58012(15) 0.63719(15) 0.0420(6) Uani 1 1 d . . .
C1S C -0.0044(12) 0.7175(5) 0.7627(16) 0.112(8) Uani 0.50 1 d P A -1
H1SA H 0.0405 0.7557 0.7535 0.168 Uiso 0.50 1 calc PR A -1
H1SB H 0.0227 0.6652 0.7640 0.168 Uiso 0.50 1 calc PR A -1
H1SC H -0.0132 0.7283 0.8143 0.168 Uiso 0.50 1 calc PR A -1
O1S O -0.0855(3) 0.7216(2) 0.7066(3) 0.0506(12) Uani 0.50 1 d PD A -1
H1S H -0.117(5) 0.686(4) 0.718(5) 0.076 Uiso 0.50 1 d PD B -1

loop_
_atom_site_aniso_label
_atom_site_aniso_U_11
_atom_site_aniso_U_22
_atom_site_aniso_U_33
_atom_site_aniso_U_23
_atom_site_aniso_U_13
_atom_site_aniso_U_12
Mn1 0.01477(19) 0.01634(18) 0.0207(2) 0.00329(13) 0.00701(14) 0.00031(12)
Mn2 0.0131(2) 0.0151(2) 0.0162(2) 0.000 0.00510(18) 0.000
O1 0.0256(9) 0.0192(8) 0.0419(10) 0.0055(7) 0.0151(8) 0.0044(6)
C1 0.0343(13) 0.0147(10) 0.0356(14) 0.0058(9) 0.0220(11) -0.0010(9)
C2 0.0537(17) 0.0196(11) 0.0487(16) 0.0044(11) 0.0382(14) 0.0046(11)
C3 0.074(2) 0.0247(13) 0.0402(16) -0.0055(11) 0.0430(15) -0.0069(13)
C4 0.0564(19) 0.0359(14) 0.0287(14) -0.0066(11) 0.0203(13) -0.0141(13)
C5 0.0347(14) 0.0304(13) 0.0315(13) -0.0042(10) 0.0147(11) -0.0057(10)
C6 0.0254(12) 0.0213(11) 0.0266(12) 0.0002(9) 0.0131(10) -0.0034(9)
C7 0.0166(11) 0.0237(11) 0.0245(12) 0.0008(9) 0.0083(9) 0.0006(8)
N1 0.0181(9) 0.0174(9) 0.0246(10) 0.0011(7) 0.0105(8) 0.0003(7)
C8 0.0185(11) 0.0196(11) 0.0316(13) -0.0021(9) 0.0119(9) 0.0021(8)
C9 0.0227(11) 0.0200(11) 0.0257(12) -0.0016(9) 0.0138(9) 0.0023(9)
N2 0.0185(9) 0.0182(9) 0.0161(9) 0.0009(7) 0.0076(7) 0.0004(7)
C10 0.0244(11) 0.0244(11) 0.0141(10) -0.0007(8) 0.0053(9) 0.0010(9)
C11 0.0210(11) 0.0273(12) 0.0158(11) -0.0021(9) 0.0035(9) 0.0007(9)
N3 0.0154(9) 0.0181(8) 0.0157(9) -0.0017(7) 0.0035(7) -0.0016(7)
C12 0.0170(10) 0.0151(10) 0.0187(10) -0.0020(8) 0.0072(8) 0.0013(8)
C13 0.0144(10) 0.0180(10) 0.0180(11) 0.0006(8) 0.0058(8) -0.0020(8)
C14 0.0204(11) 0.0178(10) 0.0239(11) -0.0002(8) 0.0073(9) 0.0010(8)
C15 0.0233(12) 0.0212(11) 0.0249(12) 0.0042(9) 0.0017(9) 0.0046(9)
C16 0.0249(12) 0.0300(12) 0.0178(11) 0.0010(9) 0.0005(9) 0.0024(9)
C17 0.0202(11) 0.0238(11) 0.0192(11) -0.0036(9) 0.0064(9) -0.0004(8)
C18 0.0143(10) 0.0176(10) 0.0189(11) -0.0004(8) 0.0055(8) -0.0012(8)
O2 0.0148(7) 0.0167(7) 0.0183(7) -0.0006(6) 0.0054(6) 0.0016(5)
C19 0.0173(11) 0.0183(10) 0.0285(12) -0.0042(9) 0.0081(9) -0.0018(8)
O1B 0.0184(8) 0.0264(8) 0.0200(8) 0.0078(6) 0.0053(7) 0.0008(6)
C1B 0.0344(15) 0.0474(16) 0.0442(17) 0.0275(13) 0.0197(13) 0.0187(12)
N1T 0.0247(11) 0.0263(10) 0.0334(12) 0.0083(9) 0.0080(9) -0.0033(8)
N2T 0.0347(13) 0.0255(10) 0.0285(11) 0.0092(8) 0.0115(9) -0.0009(9)
N3T 0.0304(13) 0.0548(15) 0.0438(14) 0.0173(11) 0.0164(11) -0.0060(11)
C1S 0.032(4) 0.055(4) 0.25(2) 0.083(10) 0.049(7) 0.027(5)
O1S 0.034(2) 0.027(2) 0.090(4) 0.013(2) 0.020(2) 0.0006(17)

loop_
_atom_type_symbol
_atom_type_description
_atom_type_scat_dispersion_real
_atom_type_scat_dispersion_imag
_atom_type_scat_source
C C 0.0181 0.0091 'International Tables Vol C Tables 4.2.6.8 and 6.1.1.4'
H H 0.0000 0.0000 'International Tables Vol C Tables 4.2.6.8 and 6.1.1.4'
Mn Mn -0.5299 2.8052 'International Tables Vol C Tables 4.2.6.8 and 6.1.1.4'
N N 0.0311 0.0180 'International Tables Vol C Tables 4.2.6.8 and 6.1.1.4'
O O 0.0492 0.0322 'International Tables Vol C Tables 4.2.6.8 and 6.1.1.4'

loop_
_geom_angle_atom_site_label_1
_geom_angle_atom_site_label_2
_geom_angle_atom_site_label_3
_geom_angle
_geom_angle_site_symmetry_1
_geom_angle_site_symmetry_3
O1B Mn1 N1 171.04(7) . .
O1B Mn1 O1 98.52(7) . .
N1 Mn1 O1 89.40(7) . .
O1B Mn1 N1T 93.32(8) . .
N1 Mn1 N1T 89.82(8) . .
O1 Mn1 N1T 97.13(8) . .
O1B Mn1 O2 83.94(6) . .
N1 Mn1 O2 91.91(7) . .
O1 Mn1 O2 90.05(6) . .
N1T Mn1 O2 172.64(7) . .
O1B Mn1 N2 91.36(7) . .
N1 Mn1 N2 80.32(7) . .
O1 Mn1 N2 168.26(7) . .
N1T Mn1 N2 88.56(8) . .
O2 Mn1 N2 84.68(6) . .
O1B Mn1 Mn2 42.10(5) . .
N1 Mn1 Mn2 131.78(5) . .
O1 Mn1 Mn2 104.06(5) . .
N1T Mn1 Mn2 132.43(6) . .
O2 Mn1 Mn2 43.17(4) . .
N2 Mn1 Mn2 79.12(5) . .
O1B Mn2 O1B 96.68(9) . 2_556
O1B Mn2 O2 76.04(6) . .
O1B Mn2 O2 96.39(6) 2_556 .
O1B Mn2 O2 96.39(6) . 2_556
O1B Mn2 O2 76.04(6) 2_556 2_556
O2 Mn2 O2 168.79(8) . 2_556
O1B Mn2 N3 92.29(6) . .
O1B Mn2 N3 170.87(7) 2_556 .
O2 Mn2 N3 84.10(6) . .
O2 Mn2 N3 104.70(6) 2_556 .
O1B Mn2 N3 170.87(7) . 2_556
O1B Mn2 N3 92.29(6) 2_556 2_556
O2 Mn2 N3 104.70(6) . 2_556
O2 Mn2 N3 84.10(6) 2_556 2_556
N3 Mn2 N3 78.80(9) . 2_556
O1B Mn2 Mn1 36.24(4) . .
O1B Mn2 Mn1 105.49(5) 2_556 .
O2 Mn2 Mn1 40.94(4) . .
O2 Mn2 Mn1 132.54(4) 2_556 .
N3 Mn2 Mn1 80.87(4) . .
N3 Mn2 Mn1 141.80(4) 2_556 .
O1B Mn2 Mn1 105.49(5) . 2_556
O1B Mn2 Mn1 36.24(4) 2_556 2_556
O2 Mn2 Mn1 132.54(4) . 2_556
O2 Mn2 Mn1 40.94(4) 2_556 2_556
N3 Mn2 Mn1 141.80(4) . 2_556
N3 Mn2 Mn1 80.87(4) 2_556 2_556
Mn1 Mn2 Mn1 132.119(19) . 2_556
C1 O1 Mn1 126.57(14) . .
O1 C1 C2 120.3(2) . .
O1 C1 C6 122.8(2) . .
C2 C1 C6 116.8(2) . .
C3 C2 C1 121.7(3) . .
C3 C2 H2 119.2 . .
C1 C2 H2 119.2 . .
C2 C3 C4 121.4(2) . .
C2 C3 H3 119.3 . .
C4 C3 H3 119.3 . .
C5 C4 C3 118.7(3) . .
C5 C4 H4 120.7 . .
C3 C4 H4 120.7 . .
C4 C5 C6 121.5(3) . .
C4 C5 H5 119.2 . .
C6 C5 H5 119.2 . .
C5 C6 C1 119.8(2) . .
C5 C6 C7 116.8(2) . .
C1 C6 C7 123.4(2) . .
N1 C7 C6 126.9(2) . .
N1 C7 H7 116.5 . .
C6 C7 H7 116.5 . .
C7 N1 C8 117.10(18) . .
C7 N1 Mn1 126.20(16) . .
C8 N1 Mn1 116.66(14) . .
N1 C8 C9 111.78(18) . .
N1 C8 H8A 109.3 . .
C9 C8 H8A 109.3 . .
N1 C8 H8B 109.3 . .
C9 C8 H8B 109.3 . .
H8A C8 H8B 107.9 . .
N2 C9 C8 112.57(18) . .
N2 C9 H9A 109.1 . .
C8 C9 H9A 109.1 . .
N2 C9 H9B 109.1 . .
C8 C9 H9B 109.1 . .
H9A C9 H9B 107.8 . .
C9 N2 C12 114.32(17) . .
C9 N2 C10 110.95(17) . .
C12 N2 C10 103.31(16) . .
C9 N2 Mn1 101.42(12) . .
C12 N2 Mn1 115.37(13) . .
C10 N2 Mn1 111.77(13) . .
N2 C10 C11 104.91(17) . .
N2 C10 H10A 110.8 . .
C11 C10 H10A 110.8 . .
N2 C10 H10B 110.8 . .
C11 C10 H10B 110.8 . .
H10A C10 H10B 108.8 . .
N3 C11 C10 105.08(17) . .
N3 C11 H11A 110.7 . .
C10 C11 H11A 110.7 . .
N3 C11 H11B 110.7 . .
C10 C11 H11B 110.7 . .
H11A C11 H11B 108.8 . .
C12 N3 C19 112.98(16) . .
C12 N3 C11 102.39(16) . .
C19 N3 C11 111.27(16) . .
C12 N3 Mn2 114.43(12) . .
C19 N3 Mn2 106.59(13) . .
C11 N3 Mn2 109.20(13) . .
N3 C12 N2 101.51(16) . .
N3 C12 C13 115.17(17) . .
N2 C12 C13 114.05(17) . .
N3 C12 H12 108.6 . .
N2 C12 H12 108.6 . .
C13 C12 H12 108.6 . .
C14 C13 C18 119.8(2) . .
C14 C13 C12 119.88(19) . .
C18 C13 C12 120.33(19) . .
C15 C14 C13 120.7(2) . .
C15 C14 H14 119.6 . .
C13 C14 H14 119.6 . .
C14 C15 C16 119.4(2) . .
C14 C15 H15 120.3 . .
C16 C15 H15 120.3 . .
C17 C16 C15 120.8(2) . .
C17 C16 H16 119.6 . .
C15 C16 H16 119.6 . .
C16 C17 C18 120.0(2) . .
C16 C17 H17 120.0 . .
C18 C17 H17 120.0 . .
O2 C18 C17 120.34(19) . .
O2 C18 C13 120.33(19) . .
C17 C18 C13 119.3(2) . .
C18 O2 Mn1 118.88(13) . .
C18 O2 Mn2 120.81(12) . .
Mn1 O2 Mn2 95.88(6) . .
N3 C19 C19 113.03(14) . 2_556
N3 C19 H19A 109.0 . .
C19 C19 H19A 109.0 2_556 .
N3 C19 H19B 109.0 . .
C19 C19 H19B 109.0 2_556 .
H19A C19 H19B 107.8 . .
C1B O1B Mn1 128.04(16) . .
C1B O1B Mn2 130.30(16) . .
Mn1 O1B Mn2 101.66(7) . .
O1B C1B H1BA 109.5 . .
O1B C1B H1BB 109.5 . .
H1BA C1B H1BB 109.5 . .
O1B C1B H1BC 109.5 . .
H1BA C1B H1BC 109.5 . .
H1BB C1B H1BC 109.5 . .
N2T N1T Mn1 119.56(17) . .
N3T N2T N1T 179.0(3) . .
C1S O1S H1S 102(6) . .

loop_
_geom_bond_atom_site_label_1
_geom_bond_atom_site_label_2
_geom_bond_distance
_geom_bond_site_symmetry_2
Mn1 O1B 1.8748(16) .
Mn1 N1 2.0067(18) .
Mn1 O1 2.0322(18) .
Mn1 N1T 2.043(2) .
Mn1 O2 2.0460(15) .
Mn1 N2 2.3156(18) .
Mn1 Mn2 3.1056(4) .
Mn2 O1B 2.1259(16) .
Mn2 O1B 2.1259(16) 2_556
Mn2 O2 2.1361(14) .
Mn2 O2 2.1361(14) 2_556
Mn2 N3 2.3419(18) .
Mn2 N3 2.3419(18) 2_556
Mn2 Mn1 3.1056(4) 2_556
O1 C1 1.301(3) .
C1 C2 1.414(4) .
C1 C6 1.426(3) .
C2 C3 1.377(4) .
C2 H2 0.9500 .
C3 C4 1.389(5) .
C3 H3 0.9500 .
C4 C5 1.379(4) .
C4 H4 0.9500 .
C5 C6 1.412(3) .
C5 H5 0.9500 .
C6 C7 1.432(3) .
C7 N1 1.294(3) .
C7 H7 0.9500 .
N1 C8 1.479(3) .
C8 C9 1.522(3) .
C8 H8A 0.9900 .
C8 H8B 0.9900 .
C9 N2 1.478(3) .
C9 H9A 0.9900 .
C9 H9B 0.9900 .
N2 C12 1.486(3) .
N2 C10 1.486(3) .
C10 C11 1.528(3) .
C10 H10A 0.9900 .
C10 H10B 0.9900 .
C11 N3 1.494(3) .
C11 H11A 0.9900 .
C11 H11B 0.9900 .
N3 C12 1.483(3) .
N3 C19 1.487(3) .
C12 C13 1.498(3) .
C12 H12 1.0000 .
C13 C14 1.391(3) .
C13 C18 1.405(3) .
C14 C15 1.382(3) .
C14 H14 0.9500 .
C15 C16 1.389(3) .
C15 H15 0.9500 .
C16 C17 1.388(3) .
C16 H16 0.9500 .
C17 C18 1.391(3) .
C17 H17 0.9500 .
C18 O2 1.355(3) .
C19 C19 1.518(5) 2_556
C19 H19A 0.9900 .
C19 H19B 0.9900 .
O1B C1B 1.391(3) .
C1B H1BA 0.9800 .
C1B H1BB 0.9800 .
C1B H1BC 0.9800 .
N1T N2T 1.201(3) .
N2T N3T 1.155(3) .
C1S O1S 1.26(2) .
C1S H1SA 0.9800 .
C1S H1SB 0.9800 .
C1S H1SC 0.9800 .
O1S H1S 0.83(2) .

loop_
_geom_hbond_atom_site_label_D
_geom_hbond_atom_site_label_H
_geom_hbond_atom_site_label_A
_geom_hbond_distance_DH
_geom_hbond_distance_HA
_geom_hbond_distance_DA
_geom_hbond_angle_DHA
_geom_hbond_site_symmetry_A
O1S H1S O1 0.83(2) 2.01(4) 2.807(4) 159(8) 2_556
